data_4103450
loop_
_publ_author_name
'Jennifer A. Armstrong'
'Mark T. Weller'

_publ_section_title
;
 Beryllosilicate Frameworks and Zeolites
;
_journal_name_full 'Journal of the American Chemical Society'
_journal_page_first 15679
_journal_page_last 15686
_journal_paper_doi 10.1021/ja106313p
_journal_volume 132
_journal_year 2010
_chemical_absolute_configuration unk
_chemical_formula_sum 'C0 H4 Be K O8 Si4'
_chemical_formula_weight 292.5
_chemical_name_systematic
;
 ?
;
_space_group_IT_number 1
_symmetry_cell_setting triclinic
_symmetry_space_group_name_Hall 'P 1'
_symmetry_space_group_name_H-M 'P 1'
_atom_sites_solution_hydrogens geom
_atom_sites_solution_primary direct
_atom_sites_solution_secondary difmap
_audit_creation_date 2010-07-16T10:00:52-00:00
_audit_creation_method 'WinGX routine CIF_UPDATE'
_cell_angle_alpha 90.315(5)
_cell_angle_beta 90.117(5)
_cell_angle_gamma 90.006(4)
_cell_formula_units_Z 3
_cell_length_a 7.1255(6)
_cell_length_b 7.1300(6)
_cell_length_c 15.5209(9)
_cell_measurement_temperature 293(2)
_cell_volume 788.52(10)
_computing_structure_refinement 'SHELXL-97 (Sheldrick, 2008)'
_diffrn_ambient_temperature 293(2)
_diffrn_measured_fraction_theta_full 0.923
_diffrn_measured_fraction_theta_max 0.923
_diffrn_radiation_monochromator graphite
_diffrn_radiation_type MoK\a
_diffrn_radiation_wavelength 0.71073
_diffrn_reflns_av_R_equivalents 0.061
_diffrn_reflns_av_unetI/netI 0.1136
_diffrn_reflns_limit_h_max 9
_diffrn_reflns_limit_h_min -9
_diffrn_reflns_limit_k_max 9
_diffrn_reflns_limit_k_min -9
_diffrn_reflns_limit_l_max 20
_diffrn_reflns_limit_l_min -19
_diffrn_reflns_number 8986
_diffrn_reflns_theta_full 28.08
_diffrn_reflns_theta_max 28.08
_diffrn_reflns_theta_min 3.14
_exptl_absorpt_coefficient_mu 0.973
_exptl_absorpt_correction_type none
_exptl_crystal_density_diffrn 1.848
_exptl_crystal_density_method 'not measured'
_exptl_crystal_F_000 441
_refine_diff_density_max 2.46
_refine_diff_density_min -2.747
_refine_diff_density_rms 0.503
_refine_ls_abs_structure_details 'Flack H D (1983), Acta Cryst. A39, 876-881'
_refine_ls_abs_structure_Flack 0.0(3)
_refine_ls_extinction_method none
_refine_ls_goodness_of_fit_ref 1.115
_refine_ls_hydrogen_treatment mixed
_refine_ls_matrix_type full
_refine_ls_number_parameters 253
_refine_ls_number_reflns 5948
_refine_ls_number_restraints 61
_refine_ls_restrained_S_all 1.113
_refine_ls_R_factor_all 0.1184
_refine_ls_R_factor_gt 0.0981
_refine_ls_shift/su_max 4.211
_refine_ls_shift/su_mean 0.052
_refine_ls_structure_factor_coef Fsqd
_refine_ls_weighting_details 'calc w=1/[\s^2^(Fo^2^)+(0.0001P)^2^+124.3564P] where P=(Fo^2^+2Fc^2^)/3'
_refine_ls_weighting_scheme calc
_refine_ls_wR_factor_ref 0.1509
_reflns_number_gt 5226
_reflns_number_total 5948
_reflns_threshold_expression >2\s(I)
_cod_data_source_file ja106313p_si_009.cif
_cod_data_source_block 2007jaa0039p1constframe2
_cod_database_code 4103450

loop_
_symmetry_equiv_pos_as_xyz
'x, y, z'

loop_
_atom_site_label
_atom_site_fract_x
_atom_site_fract_y
_atom_site_fract_z
_atom_site_U_iso_or_equiv
_atom_site_adp_type
_atom_site_calc_flag
_atom_site_refinement_flags
_atom_site_occupancy
_atom_site_type_symbol
Be1 0.712(3) -0.049(3) 0.8894(14) 0.02 Uiso d D 1 Be
Be2 0.205(3) 0.453(3) 0.3923(14) 0.02 Uiso d D 1 Be
O1 0.638(3) 0.600(2) 0.7149(13) 0.022(5) Uiso d D 1 O
O2 0.400(3) 0.831(4) 0.6628(19) 0.001(6) Uiso d PD 0.5 O
O3 0.547(3) 0.866(3) 0.8273(10) 0.015(4) Uiso d D 1 O
O4 0.363(3) 0.870(5) 0.6985(19) 0.008(7) Uiso d PD 0.5 O
O5 1.344(2) 0.036(3) 1.0568(13) 0.021(5) Uiso d D 1 O
O6 0.876(4) 0.574(5) 0.608(3) 0.080(12) Uiso d D 1 O
O7 0.846(3) 0.288(2) 0.7007(15) 0.026(5) Uiso d D 1 O
O8 0.734(2) 0.941(3) 0.6809(12) 0.021(5) Uiso d D 1 O
O9 1.092(3) 0.016(5) 0.7023(17) 0.054(8) Uiso d D 1 O
O10 0.875(3) 0.054(3) 0.8335(10) 0.021(5) Uiso d D 1 O
O11 0.803(3) -0.219(3) 0.9443(10) 0.022(5) Uiso d D 1 O
O12 0.617(3) 0.113(3) 0.9499(10) 0.024(5) Uiso d D 1 O
O13 1.053(2) -0.173(3) 1.0697(15) 0.024(5) Uiso d D 1 O
O14 0.690(2) -0.078(2) 1.0980(11) 0.012(4) Uiso d D 1 O
O15 0.788(2) -0.435(2) 1.0715(10) 0.008(3) Uiso d D 1 O
O16 0.844(2) 0.380(3) 0.2227(14) 0.030(5) Uiso d D 1 O
O17 0.803(5) 0.911(5) 0.289(2) 0.049(8) Uiso d . 1 O
O18 1.079(3) 0.138(3) 0.1645(16) 0.033(6) Uiso d D 1 O
O19 1.129(3) 0.291(3) 0.3266(10) 0.014(4) Uiso d D 1 O
O20 0.584(3) 0.280(2) 0.1058(14) 0.026(5) Uiso d D 1 O
O21 0.535(4) 0.335(5) 0.616(2) 0.085(13) Uiso d D 1 O
O22 0.372(3) 0.351(3) 0.4472(10) 0.021(5) Uiso d D 1 O
O23 0.288(5) 0.110(3) 0.5612(19) 0.058(9) Uiso d D 1 O
O24 1.240(4) 0.478(4) 0.590(2) 0.050(8) Uiso d D 1 O
O25 1.110(3) 0.809(2) 0.5606(14) 0.026(5) Uiso d D 1 O
O26 1.035(3) 0.549(3) 0.4472(11) 0.028(5) Uiso d D 1 O
O27 0.549(2) 0.578(3) 0.2049(12) 0.012(4) Uiso d D 1 O
O28 0.193(3) 0.482(2) 0.1865(12) 0.019(4) Uiso d D 1 O
O29 0.285(3) 0.841(2) 0.2010(11) 0.012(4) Uiso d D 1 O
O30 0.303(3) 0.615(3) 0.3323(10) 0.018(4) Uiso d D 1 O
OW1 1.252(9) -0.503(9) 0.985(4) 0.12(3) Uiso d . 1.00(15) O
OW2 1.026(7) 0.300(7) 0.927(3) 0.09(2) Uiso d P 0.94(13) O
OW3 1.345(5) 0.237(5) 0.849(2) 0.049(13) Uiso d P 0.88(11) O
OW4 1.152(3) -0.448(4) 0.7849(17) 0.02 Uiso d P 0.88(6) O
OW5 0.672(6) 0.890(6) 0.483(3) 0.076(17) Uiso d . 1.00(12) O
Si1 0.5738(12) 0.8130(12) 0.7282(6) 0.0229(19) Uiso d D 1 Si
Si2 0.7197(10) 0.4426(10) 0.6512(5) 0.0123(15) Uiso d D 1 Si
Si3 0.8807(12) 0.0754(12) 0.7312(6) 0.0204(18) Uiso d D 1 Si
Si4 1.0650(11) 0.3189(11) 0.2288(5) 0.0185(17) Uiso d D 1 Si
Si5 1.1930(12) -0.0412(12) 1.1244(6) 0.024(2) Uiso d D 1 Si
Si6 0.2211(11) 0.9437(11) 0.6241(5) 0.0154(16) Uiso d D 1 Si
Si7 0.3635(11) 0.3226(11) 0.5493(5) 0.0157(16) Uiso d D 1 Si
Si8 1.0577(14) 0.5869(14) 0.5479(6) 0.029(2) Uiso d D 1 Si
Si9 0.8334(11) -0.2209(11) 1.0459(5) 0.0159(17) Uiso d D 1 Si
Si10 0.5692(12) 0.0861(12) 1.0502(6) 0.0232(19) Uiso d D 1 Si
Si12 0.6954(10) 0.4534(10) 0.1505(5) 0.0141(16) Uiso d D 1 Si
Si11 0.3347(10) 0.6296(10) 0.2308(5) 0.0116(15) Uiso d D 1 Si
K 1.1995(12) -0.1505(12) 0.8952(6) 0.034(3) Uani d . 1.00(4) K
K1 0.6940(10) 0.5639(11) 0.3853(6) 0.0286(17) Uani d . 1 K
K2 0.305(3) 0.966(2) 0.3942(7) 0.077(7) Uani d P 0.85(4) K
C1 -0.008(7) 0.976(7) 0.477(3) 0.011(15) Uiso d P 0.57(12) C
C2 0.500(5) 1.069(5) 0.351(3) 0.027(12) Uiso d P 0.93(14) C
C3 0.820(3) 0.432(3) 0.8798(15) 0.000(7) Uiso d . 1.00(11) C
K3 1.1036(13) 0.9352(13) 0.3899(7) 0.000(3) Uiso d P 0.48(3) K
C4 0.609(4) 0.458(4) 0.895(2) 0.018(9) Uiso d . 1.00(13) C

loop_
_atom_site_aniso_label
_atom_site_aniso_U_11
_atom_site_aniso_U_22
_atom_site_aniso_U_33
_atom_site_aniso_U_12
_atom_site_aniso_U_13
_atom_site_aniso_U_23
K 0.038(5) 0.035(5) 0.030(5) 0.013(4) 0.004(3) -0.006(3)
K1 0.016(3) 0.023(4) 0.047(5) -0.005(3) 0.002(3) -0.002(3)
K2 0.145(16) 0.087(11) 0.000(5) -0.086(10) -0.009(6) 0.003(5)

loop_
_atom_type_symbol
_atom_type_description
_atom_type_scat_dispersion_real
_atom_type_scat_dispersion_imag
_atom_type_scat_source
Be Be 0.0005 0.0002 'International Tables Vol C Tables 4.2.6.8 and 6.1.1.4'
H H 0 0 'International Tables Vol C Tables 4.2.6.8 and 6.1.1.4'
O O 0.0106 0.006 'International Tables Vol C Tables 4.2.6.8 and 6.1.1.4'
Si Si 0.0817 0.0704 'International Tables Vol C Tables 4.2.6.8 and 6.1.1.4'
K K 0.2009 0.2494 'International Tables Vol C Tables 4.2.6.8 and 6.1.1.4'
C C 0.0033 0.0016 'International Tables Vol C Tables 4.2.6.8 and 6.1.1.4'

loop_
_geom_angle_atom_site_label_1
_geom_angle_atom_site_label_2
_geom_angle_atom_site_label_3
_geom_angle
_geom_angle_site_symmetry_1
_geom_angle_site_symmetry_3
O11 Be1 O10 109.7(16) . .
O11 Be1 O12 113.1(17) . .
O10 Be1 O12 106.6(16) . .
O11 Be1 O3 108.7(16) . 1_545
O10 Be1 O3 111.4(17) . 1_545
O12 Be1 O3 107.3(16) . 1_545
O11 Be1 K 56.2(10) . .
O10 Be1 K 53.7(9) . .
O12 Be1 K 122.4(13) . .
O3 Be1 K 130.1(12) 1_545 .
O11 Be1 K 103.3(12) . 1_455
O10 Be1 K 143.3(13) . 1_455
O12 Be1 K 73.5(11) . 1_455
O3 Be1 K 40.2(8) 1_545 1_455
K Be1 K 156.7(7) . 1_455
O19 Be2 O26 112.1(16) 1_455 1_455
O19 Be2 O22 104.4(15) 1_455 .
O26 Be2 O22 117.1(17) 1_455 .
O19 Be2 O30 106.4(16) 1_455 .
O26 Be2 O30 108.6(16) 1_455 .
O22 Be2 O30 107.7(16) . .
O19 Be2 K3 128.0(12) 1_455 1_455
O26 Be2 K3 56.2(11) 1_455 1_455
O22 Be2 K3 126.5(13) . 1_455
O30 Be2 K3 52.5(9) . 1_455
O19 Be2 K2 51.6(9) 1_455 1_545
O26 Be2 K2 123.6(14) 1_455 1_545
O22 Be2 K2 53.8(10) . 1_545
O30 Be2 K2 127.6(13) . 1_545
K3 Be2 K2 179.6(8) 1_455 1_545
O19 Be2 K1 117.3(12) 1_455 .
O26 Be2 K1 130.4(13) 1_455 .
O22 Be2 K1 53.7(9) . .
O30 Be2 K1 54.0(10) . .
K3 Be2 K1 89.1(5) 1_455 .
K2 Be2 K1 91.2(6) 1_545 .
O19 Be2 K2 139.6(12) 1_455 .
O26 Be2 K2 74.2(12) 1_455 .
O22 Be2 K2 107.4(12) . .
O30 Be2 K2 39.8(8) . .
K3 Be2 K2 22.9(4) 1_455 .
K2 Be2 K2 157.5(9) 1_545 .
K1 Be2 K2 66.3(5) . .
O19 Be2 K1 78.9(11) 1_455 1_455
O26 Be2 K1 36.9(9) 1_455 1_455
O22 Be2 K1 145.0(13) . 1_455
O30 Be2 K1 104.4(12) . 1_455
K3 Be2 K1 65.9(4) 1_455 1_455
K2 Be2 K1 113.8(6) 1_545 1_455
K1 Be2 K1 154.8(7) . 1_455
K2 Be2 K1 88.8(6) . 1_455
O19 Be2 K3 40.3(8) 1_455 1_445
O26 Be2 K3 105.8(13) 1_455 1_445
O22 Be2 K3 72.7(11) . 1_445
O30 Be2 K3 140.2(12) . 1_445
K3 Be2 K3 157.0(7) 1_455 1_445
K2 Be2 K3 22.6(3) 1_545 1_445
K1 Be2 K3 113.8(6) . 1_445
K2 Be2 K3 179.9(8) . 1_445
K1 Be2 K3 91.1(5) 1_455 1_445
Si2 O1 Si1 147.8(15) . .
O4 O2 Si1 79(2) . .
O4 O2 Si6 78(2) . .
Si1 O2 Si6 151(2) . .
Si1 O3 Be1 124.4(15) . 1_565
Si1 O3 K 118.7(10) . 1_465
Be1 O3 K 116.7(11) 1_565 1_465
O2 O4 Si1 77(2) . .
O2 O4 Si6 78(2) . .
Si1 O4 Si6 149(2) . .
O2 O4 K 152(5) . 1_465
Si1 O4 K 93.1(11) . 1_465
Si6 O4 K 117.1(14) . 1_465
Si5 O5 Si10 140.3(14) . 1_655
Si5 O5 K 99.5(9) . .
Si10 O5 K 112.0(9) 1_655 .
Si8 O6 Si2 148(2) . .
Si3 O7 Si2 150.2(16) . .
Si3 O8 Si1 124.4(12) 1_565 .
Si6 O9 Si3 145(2) 1_645 .
Si6 O9 K 115.6(13) 1_645 .
Si3 O9 K 93.3(11) . .
Si3 O10 Be1 126.8(15) . .
Si3 O10 K 110.9(10) . .
Be1 O10 K 99.5(11) . .
Si9 O11 Be1 125.9(15) . .
Si9 O11 K 97.4(10) . .
Be1 O11 K 96.9(12) . .
Si10 O12 Be1 123.9(15) . .
Si5 O13 Si9 145.9(15) . .
Si5 O13 K 103.6(10) . .
Si9 O13 K 98.4(9) . .
Si10 O14 Si9 122.9(11) . .
Si9 O15 Si12 138.2(12) . 1_546
Si12 O16 Si4 138.6(15) . .
Si12 O16 K1 101.8(9) . .
Si4 O16 K1 114.0(10) . .
K3 O17 K1 88.1(10) . .
Si4 O18 Si5 151.2(17) . 1_554
Si4 O19 Be2 126.8(14) . 1_655
Si4 O19 K3 116.2(9) . 1_545
Be2 O19 K3 117.0(11) 1_655 1_545
Si4 O19 K2 125.5(10) . 1_645
Be2 O19 K2 101.7(11) 1_655 1_645
K3 O19 K2 30.1(4) 1_545 1_645
Si12 O20 Si10 154.3(16) . 1_554
Si7 O21 Si2 150(2) . .
Si7 O22 Be2 123.0(15) . .
Si7 O22 K2 98.7(10) . 1_545
Be2 O22 K2 99.0(12) . 1_545
Si7 O22 K1 115.3(10) . .
Be2 O22 K1 99.5(11) . .
K2 O22 K1 122.0(8) 1_545 .
Si6 O23 Si7 149(2) 1_545 .
Si6 O23 K2 108.0(12) 1_545 1_545
Si7 O23 K2 102.7(12) . 1_545
Si6 O23 K3 95.6(11) 1_545 1_445
Si7 O23 K3 113.6(13) . 1_445
K2 O23 K3 26.8(5) 1_545 1_445
Si7 O24 Si8 128(2) 1_655 .
Si6 O25 Si8 140.4(15) 1_655 .
Si6 O25 K3 113.4(10) 1_655 .
Si8 O25 K3 101.5(9) . .
Si6 O25 K2 94.1(9) 1_655 1_655
Si8 O25 K2 110.5(10) . 1_655
K3 O25 K2 27.4(4) . 1_655
Si8 O26 Be2 120.6(16) . 1_655
Si8 O26 K1 116.4(11) . .
Be2 O26 K1 121.1(12) 1_655 .
Si8 O26 K3 97.3(11) . .
Be2 O26 K3 96.3(13) 1_655 .
K1 O26 K3 90.2(7) . .
Si12 O27 Si11 150.2(13) . .
Si12 O27 K1 104.2(8) . .
Si11 O27 K1 95.8(8) . .
Si11 O28 Si4 130.4(13) . 1_455
Si5 O29 Si11 142.8(13) 1_464 .
Si5 O29 K2 125.5(9) 1_464 .
Si11 O29 K2 88.7(7) . .
Si5 O29 K3 113.4(9) 1_464 1_455
Si11 O29 K3 91.0(8) . 1_455
K2 O29 K3 26.1(4) . 1_455
Si11 O30 Be2 132.2(15) . .
Si11 O30 K2 106.7(10) . .
Be2 O30 K2 117.1(11) . .
Si11 O30 K3 109.1(10) . 1_455
Be2 O30 K3 100.1(11) . 1_455
K2 O30 K3 30.4(5) . 1_455
Si11 O30 K1 98.5(9) . .
Be2 O30 K1 99.0(11) . .
K2 O30 K1 90.7(7) . .
K3 O30 K1 119.3(7) 1_455 .
K1 OW5 K2 87.2(12) . .
K1 OW5 K3 78.3(11) . .
K2 OW5 K3 124.9(14) . .
O3 Si1 O1 112.4(12) . .
O3 Si1 O2 119.6(15) . .
O1 Si1 O2 102.5(14) . .
O3 Si1 O4 95.8(15) . .
O1 Si1 O4 117.9(17) . .
O2 Si1 O4 24.0(13) . .
O3 Si1 O8 112.9(11) . .
O1 Si1 O8 105.8(12) . .
O2 Si1 O8 102.1(15) . .
O4 Si1 O8 112.2(15) . .
O3 Si1 K 39.3(7) . 1_465
O1 Si1 K 111.0(9) . 1_465
O2 Si1 K 83.2(13) . 1_465
O4 Si1 K 61.2(12) . 1_465
O8 Si1 K 140.8(8) . 1_465
O1 Si2 O6 96.0(15) . .
O1 Si2 O21 104.1(19) . .
O6 Si2 O21 134(2) . .
O1 Si2 O7 112.7(12) . .
O6 Si2 O7 102.2(18) . .
O21 Si2 O7 106.9(15) . .
O10 Si3 O7 112.6(13) . .
O10 Si3 O8 113.6(11) . 1_545
O7 Si3 O8 108.6(12) . 1_545
O10 Si3 O9 106.0(13) . .
O7 Si3 O9 107.7(16) . .
O8 Si3 O9 108.2(14) 1_545 .
O10 Si3 K 45.8(8) . .
O7 Si3 K 134.0(9) . .
O8 Si3 K 117.3(9) 1_545 .
O9 Si3 K 61.3(11) . .
O19 Si4 O28 108.5(11) . 1_655
O19 Si4 O18 117.6(13) . .
O28 Si4 O18 106.6(13) 1_655 .
O19 Si4 O16 111.2(11) . .
O28 Si4 O16 109.1(12) 1_655 .
O18 Si4 O16 103.5(13) . .
O19 Si4 K3 41.2(7) . 1_545
O28 Si4 K3 139.7(8) 1_655 1_545
O18 Si4 K3 79.9(10) . 1_545
O16 Si4 K3 107.7(9) . 1_545
O29 Si5 O5 113.4(11) 1_646 .
O29 Si5 O13 109.7(12) 1_646 .
O5 Si5 O13 105.7(12) . .
O29 Si5 O18 109.5(13) 1_646 1_556
O5 Si5 O18 108.3(14) . 1_556
O13 Si5 O18 110.1(12) . 1_556
O29 Si5 K 127.6(8) 1_646 .
O5 Si5 K 54.7(8) . .
O13 Si5 K 51.0(9) . .
O18 Si5 K 122.8(10) 1_556 .
O25 Si6 O9 111.9(15) 1_455 1_465
O25 Si6 O23 102.5(14) 1_455 1_565
O9 Si6 O23 113.2(18) 1_465 1_565
O25 Si6 O2 108.7(13) 1_455 .
O9 Si6 O2 109.3(16) 1_465 .
O23 Si6 O2 111.1(18) 1_565 .
O25 Si6 O4 123.8(16) 1_455 .
O9 Si6 O4 85.8(16) 1_465 .
O23 Si6 O4 119.2(18) 1_565 .
O2 Si6 O4 23.9(13) . .
O25 Si6 K2 60.0(9) 1_455 .
O9 Si6 K2 145.3(12) 1_465 .
O23 Si6 K2 47.0(11) 1_565 .
O2 Si6 K2 105.0(13) . .
O4 Si6 K2 127.8(13) . .
O25 Si6 K3 43.6(8) 1_455 1_455
O9 Si6 K3 127.6(11) 1_465 1_455
O23 Si6 K3 58.9(11) 1_565 1_455
O2 Si6 K3 122.0(12) . 1_455
O4 Si6 K3 145.9(13) . 1_455
K2 Si6 K3 22.7(3) . 1_455
O24 Si7 O22 109.5(14) 1_455 .
O24 Si7 O21 98(2) 1_455 .
O22 Si7 O21 126.9(18) . .
O24 Si7 O23 115.8(18) 1_455 .
O22 Si7 O23 104.4(14) . .
O21 Si7 O23 103.2(18) . .
O24 Si7 K2 136.6(11) 1_455 1_545
O22 Si7 K2 54.6(8) . 1_545
O21 Si7 K2 124.6(17) . 1_545
O23 Si7 K2 50.6(11) . 1_545
O24 Si7 K1 107.1(13) 1_455 .
O22 Si7 K1 42.8(8) . .
O21 Si7 K1 86.3(14) . .
O23 Si7 K1 134.0(12) . .
K2 Si7 K1 86.8(3) 1_545 .
O26 Si8 O6 118.8(19) . .
O26 Si8 O25 107.3(13) . .
O6 Si8 O25 99.9(15) . .
O26 Si8 O24 113.0(15) . .
O6 Si8 O24 112(2) . .
O25 Si8 O24 103.3(15) . .
O26 Si8 K3 56.0(10) . .
O6 Si8 K3 121.8(15) . .
O25 Si8 K3 51.4(8) . .
O24 Si8 K3 122.5(13) . .
O26 Si8 K1 40.4(9) . .
O6 Si8 K1 79.8(17) . .
O25 Si8 K1 106.6(8) . .
O24 Si8 K1 145.2(13) . .
K3 Si8 K1 67.1(3) . .
O11 Si9 O15 103.4(11) . .
O11 Si9 O13 110.3(12) . .
O15 Si9 O13 109.4(11) . .
O11 Si9 O14 113.1(11) . .
O15 Si9 O14 109.5(10) . .
O13 Si9 O14 110.8(11) . .
O11 Si9 K 56.2(9) . .
O15 Si9 K 116.7(7) . .
O13 Si9 K 54.3(8) . .
O14 Si9 K 133.8(8) . .
O12 Si10 O20 113.1(13) . 1_556
O12 Si10 O14 114.7(11) . .
O20 Si10 O14 109.5(11) 1_556 .
O12 Si10 O5 107.3(12) . 1_455
O20 Si10 O5 102.3(12) 1_556 1_455
O14 Si10 O5 109.0(11) . 1_455
O12 Si10 K 66.8(9) . 1_455
O20 Si10 K 136.6(9) 1_556 1_455
O14 Si10 K 108.7(8) . 1_455
O5 Si10 K 45.2(8) 1_455 1_455
O27 Si12 O15 113.1(10) . 1_564
O27 Si12 O20 108.9(11) . .
O15 Si12 O20 104.8(11) 1_564 .
O27 Si12 O16 103.9(11) . .
O15 Si12 O16 114.8(11) 1_564 .
O20 Si12 O16 111.3(13) . .
O27 Si12 K1 51.0(7) . .
O15 Si12 K1 130.1(7) 1_564 .
O20 Si12 K1 125.0(9) . .
O16 Si12 K1 52.9(8) . .
O30 Si11 O28 106.6(11) . .
O30 Si11 O29 108.5(11) . .
O28 Si11 O29 110.4(10) . .
O30 Si11 O27 111.4(11) . .
O28 Si11 O27 109.7(11) . .
O29 Si11 O27 110.2(11) . .
O30 Si11 K2 47.3(8) . .
O28 Si11 K2 135.8(9) . .
O29 Si11 K2 63.7(7) . .
O27 Si11 K2 113.2(8) . .
O30 Si11 K1 55.0(8) . .
O28 Si11 K1 130.9(8) . .
O29 Si11 K1 118.6(7) . .
O27 Si11 K1 57.1(7) . .
K2 Si11 K1 69.3(4) . .
O30 Si11 K3 46.7(8) . 1_455
O28 Si11 K3 112.9(8) . 1_455
O29 Si11 K3 62.9(7) . 1_455
O27 Si11 K3 136.3(7) . 1_455
K2 Si11 K3 23.2(3) . 1_455
K1 Si11 K3 87.1(3) . 1_455
O3 K OW4 84.5(7) 1_645 .
O3 K O10 125.5(6) 1_645 .
OW4 K O10 94.8(7) . .
O3 K OW1 96.4(13) 1_645 .
OW4 K OW1 69.2(13) . .
O10 K OW1 134.3(14) . .
O3 K O13 134.3(6) 1_645 .
OW4 K O13 119.4(7) . .
O10 K O13 92.9(6) . .
OW1 K O13 63.1(13) . .
O3 K O11 169.5(6) 1_645 .
OW4 K O11 85.2(7) . .
O10 K O11 53.7(5) . .
OW1 K O11 81.7(13) . .
O13 K O11 53.8(4) . .
O3 K O5 89.6(5) 1_645 .
OW4 K O5 154.0(8) . .
O10 K O5 109.0(6) . .
OW1 K O5 86.4(13) . .
O13 K O5 51.1(4) . .
O11 K O5 100.5(5) . .
O3 K OW3 63.3(8) 1_645 .
OW4 K OW3 126.5(9) . .
O10 K OW3 74.7(8) . .
OW1 K OW3 149.3(15) . .
O13 K OW3 113.4(8) . .
O11 K OW3 122.4(8) . .
O5 K OW3 71.6(8) . .
O3 K O4 45.8(5) 1_645 1_645
OW4 K O4 60.0(9) . 1_645
O10 K O4 87.3(5) . 1_645
OW1 K O4 116.4(14) . 1_645
O13 K O4 179.4(9) . 1_645
O11 K O4 126.1(6) . 1_645
O5 K O4 129.3(7) . 1_645
OW3 K O4 67.1(10) . 1_645
O3 K O9 80.8(5) 1_645 .
OW4 K O9 71.8(8) . .
O10 K O9 48.3(4) . .
OW1 K O9 141.0(14) . .
O13 K O9 141.2(6) . .
O11 K O9 94.1(5) . .
O5 K O9 132.1(8) . .
OW3 K O9 62.2(9) . .
O4 K O9 39.0(4) 1_645 .
O3 K Si9 160.5(5) 1_645 .
OW4 K Si9 102.1(6) . .
O10 K Si9 72.7(4) . .
OW1 K Si9 69.6(13) . .
O13 K Si9 27.4(3) . .
O11 K Si9 26.4(3) . .
O5 K Si9 76.4(3) . .
OW3 K Si9 122.7(7) . .
O4 K Si9 152.4(5) 1_645 .
O9 K Si9 118.6(4) . .
O3 K Be1 151.6(6) 1_645 .
OW4 K Be1 91.3(7) . .
O10 K Be1 26.8(4) . .
OW1 K Be1 108.4(13) . .
O13 K Be1 71.6(5) . .
O11 K Be1 26.9(4) . .
O5 K Be1 105.3(5) . .
OW3 K Be1 98.2(8) . .
O4 K Be1 108.5(5) 1_645 .
O9 K Be1 71.2(5) . .
Si9 K Be1 47.6(4) . .
O26 K1 OW5 83.5(10) . .
O26 K1 O22 126.0(7) . .
OW5 K1 O22 102.2(10) . .
O26 K1 O30 173.0(6) . .
OW5 K1 O30 89.7(10) . .
O22 K1 O30 53.8(5) . .
O26 K1 O27 131.8(6) . .
OW5 K1 O27 117.5(10) . .
O22 K1 O27 93.3(5) . .
O30 K1 O27 53.4(4) . .
O26 K1 O17 88.6(9) . .
OW5 K1 O17 66.1(11) . .
O22 K1 O17 143.2(8) . .
O30 K1 O17 90.2(8) . .
O27 K1 O17 65.9(7) . .
O26 K1 O16 87.6(5) . .
OW5 K1 O16 146.4(11) . .
O22 K1 O16 109.2(6) . .
O30 K1 O16 99.0(5) . .
O27 K1 O16 50.1(4) . .
O17 K1 O16 81.3(8) . .
O26 K1 Si11 157.8(6) . .
OW5 K1 Si11 102.5(9) . .
O22 K1 Si11 74.1(4) . .
O30 K1 Si11 26.5(3) . .
O27 K1 Si11 27.1(3) . .
O17 K1 Si11 74.8(7) . .
O16 K1 Si11 75.6(4) . .
O26 K1 Be2 152.3(7) . .
OW5 K1 Be2 96.4(10) . .
O22 K1 Be2 26.9(4) . .
O30 K1 Be2 27.0(4) . .
O27 K1 Be2 72.6(5) . .
O17 K1 Be2 116.8(8) . .
O16 K1 Be2 106.0(6) . .
Si11 K1 Be2 49.2(4) . .
O26 K1 Si8 23.2(4) . .
OW5 K1 Si8 67.9(9) . .
O22 K1 Si8 110.7(4) . .
O30 K1 Si8 150.6(5) . .
O27 K1 Si8 154.1(4) . .
O17 K1 Si8 97.3(7) . .
O16 K1 Si8 110.2(4) . .
Si11 K1 Si8 169.7(3) . .
Be2 K1 Si8 133.2(5) . .
O26 K1 Si12 110.3(5) . .
OW5 K1 Si12 135.1(10) . .
O22 K1 Si12 102.6(4) . .
O30 K1 Si12 75.9(4) . .
O27 K1 Si12 24.8(3) . .
O17 K1 Si12 71.6(7) . .
O16 K1 Si12 25.4(3) . .
Si11 K1 Si12 50.8(2) . .
Be2 K1 Si12 89.4(4) . .
Si8 K1 Si12 133.5(3) . .
O26 K1 Be2 22.0(4) . 1_655
OW5 K1 Be2 102.5(10) . 1_655
O22 K1 Be2 130.4(6) . 1_655
O30 K1 Be2 164.6(6) . 1_655
O27 K1 Be2 111.9(5) . 1_655
O17 K1 Be2 86.3(7) . 1_655
O16 K1 Be2 65.7(5) . 1_655
Si11 K1 Be2 139.0(4) . 1_655
Be2 K1 Be2 154.8(7) . 1_655
Si8 K1 Be2 44.8(4) . 1_655
Si12 K1 Be2 88.9(4) . 1_655
K3 K2 C2 148.1(17) 1_455 .
K3 K2 C1 34.2(12) 1_455 .
C2 K2 C1 152.7(19) . .
K3 K2 O30 80.7(7) 1_455 .
C2 K2 O30 105.3(16) . .
C1 K2 O30 101.6(12) . .
K3 K2 O23 93.1(11) 1_455 1_565
C2 K2 O23 104.2(15) . 1_565
C1 K2 O23 59.1(13) . 1_565
O30 K2 O23 132.3(7) . 1_565
K3 K2 O19 70.9(9) 1_455 1_465
C2 K2 O19 81.9(15) . 1_465
C1 K2 O19 77.5(13) . 1_465
O30 K2 O19 129.1(7) . 1_465
O23 K2 O19 91.5(8) 1_565 1_465
K3 K2 O22 108.6(11) 1_455 1_565
C2 K2 O22 64.6(14) . 1_565
C1 K2 O22 88.7(12) . 1_565
O30 K2 O22 169.8(9) . 1_565
O23 K2 O22 53.2(5) 1_565 1_565
O19 K2 O22 53.4(6) 1_465 1_565
K3 K2 OW5 148.4(12) 1_455 .
C2 K2 OW5 63.4(17) . .
C1 K2 OW5 121.8(14) . .
O30 K2 OW5 89.9(11) . .
O23 K2 OW5 71.2(12) 1_565 .
O19 K2 OW5 134.5(10) 1_465 .
O22 K2 OW5 84.2(10) 1_565 .
K3 K2 O29 82.6(7) 1_455 .
C2 K2 O29 77.2(14) . .
C1 K2 O29 116.8(12) . .
O30 K2 O29 52.7(5) . .
O23 K2 O29 172.9(11) 1_565 .
O19 K2 O29 81.8(5) 1_465 .
O22 K2 O29 122.9(6) 1_565 .
OW5 K2 O29 115.2(11) . .
K3 K2 O25 63.0(7) 1_455 1_455
C2 K2 O25 146.9(15) . 1_455
C1 K2 O25 38.3(12) . 1_455
O30 K2 O25 87.5(5) . 1_455
O23 K2 O25 49.3(5) 1_565 1_455
O19 K2 O25 113.8(8) 1_465 1_455
O22 K2 O25 100.4(6) 1_565 1_455
OW5 K2 O25 86.7(10) . 1_455
O29 K2 O25 131.9(6) . 1_455
K3 K2 Si11 85.7(6) 1_455 .
C2 K2 Si11 87.5(14) . .
C1 K2 Si11 115.9(11) . .
O30 K2 Si11 26.0(3) . .
O23 K2 Si11 158.1(7) 1_565 .
O19 K2 Si11 108.6(5) 1_465 .
O22 K2 Si11 147.3(5) 1_565 .
OW5 K2 Si11 98.8(10) . .
O29 K2 Si11 27.6(3) . .
O25 K2 Si11 112.2(5) 1_455 .
K3 K2 Si7 104.8(9) 1_455 1_565
C2 K2 Si7 82.2(13) . 1_565
C1 K2 Si7 74.9(11) . 1_565
O30 K2 Si7 156.6(6) . 1_565
O23 K2 Si7 26.7(3) 1_565 1_565
O19 K2 Si7 73.5(5) 1_465 1_565
O22 K2 Si7 26.7(3) 1_565 1_565
OW5 K2 Si7 73.5(9) . 1_565
O29 K2 Si7 149.7(5) . 1_565
O25 K2 Si7 75.5(4) 1_455 1_565
Si11 K2 Si7 169.1(6) . 1_565
K3 C1 K2 30.6(10) 1_455 .
K2 C2 K3 14.6(9) . 1_455
C4 C3 OW2 139(3) . .
K2 K3 C1 115.2(19) 1_655 1_655
K2 K3 O17 146.3(11) 1_655 .
C1 K3 O17 96.2(19) 1_655 .
K2 K3 O19 79.0(9) 1_655 1_565
C1 K3 O19 99.9(18) 1_655 1_565
O17 K3 O19 84.2(9) . 1_565
K2 K3 O25 89.6(8) 1_655 .
C1 K3 O25 42.5(18) 1_655 .
O17 K3 O25 123.2(9) . .
O19 K3 O25 130.0(6) 1_565 .
K2 K3 O30 68.9(8) 1_655 1_655
C1 K3 O30 131.4(18) 1_655 1_655
O17 K3 O30 99.7(9) . 1_655
O19 K3 O30 127.0(6) 1_565 1_655
O25 K3 O30 91.7(6) . 1_655
K2 K3 O26 107.0(9) 1_655 .
C1 K3 O26 80.1(18) 1_655 .
O17 K3 O26 89.3(9) . .
O19 K3 O26 173.5(7) 1_565 .
O25 K3 O26 53.8(5) . .
O30 K3 O26 54.8(5) 1_655 .
K2 K3 C2 17.3(9) 1_655 1_655
C1 K3 C2 125.2(19) 1_655 1_655
O17 K3 C2 130.5(11) . 1_655
O19 K3 C2 64.7(9) 1_565 1_655
O25 K3 C2 106.2(9) . 1_655
O30 K3 C2 74.0(9) 1_655 1_655
O26 K3 C2 120.7(9) . 1_655
K2 K3 O23 60.1(8) 1_655 1_665
C1 K3 O23 55.4(18) 1_655 1_665
O17 K3 O23 147.1(10) . 1_665
O19 K3 O23 85.0(5) 1_565 1_665
O25 K3 O23 48.4(4) . 1_665
O30 K3 O23 111.5(8) 1_655 1_665
O26 K3 O23 100.2(5) . 1_665
C2 K3 O23 70.5(9) 1_655 1_665
K2 K3 O29 71.3(7) 1_655 1_655
C1 K3 O29 173.5(18) 1_655 1_655
O17 K3 O29 77.3(8) . 1_655
O19 K3 O29 80.7(5) 1_565 1_655
O25 K3 O29 140.9(6) . 1_655
O30 K3 O29 49.9(4) 1_655 1_655
O26 K3 O29 98.5(5) . 1_655
C2 K3 O29 61.0(8) 1_655 1_655
O23 K3 O29 131.1(7) 1_665 1_655
K2 K3 OW5 152.2(10) 1_655 .
C1 K3 OW5 37.8(19) 1_655 .
O17 K3 OW5 61.1(10) . .
O19 K3 OW5 107.7(9) 1_565 .
O25 K3 OW5 65.2(9) . .
O30 K3 OW5 120.5(9) 1_655 .
O26 K3 OW5 68.3(9) . .
C2 K3 OW5 162.0(11) 1_655 .
O23 K3 OW5 93.1(9) 1_665 .
O29 K3 OW5 135.8(8) 1_655 .
K2 K3 Be2 86.8(9) 1_655 1_655
C1 K3 Be2 105.6(18) 1_655 1_655
O17 K3 Be2 96.5(8) . 1_655
O19 K3 Be2 154.2(7) 1_565 1_655
O25 K3 Be2 70.6(6) . 1_655
O30 K3 Be2 27.4(4) 1_655 1_655
O26 K3 Be2 27.5(4) . 1_655
C2 K3 Be2 96.8(9) 1_655 1_655
O23 K3 Be2 106.4(6) 1_665 1_655
O29 K3 Be2 74.4(5) 1_655 1_655
OW5 K3 Be2 94.9(9) . 1_655

loop_
_geom_bond_atom_site_label_1
_geom_bond_atom_site_label_2
_geom_bond_site_symmetry_2
_geom_bond_distance
Be1 O11 . 1.619(18)
Be1 O10 . 1.622(18)
Be1 O12 . 1.632(18)
Be1 O3 1_545 1.637(18)
Be1 K . 3.55(2)
Be1 K 1_455 3.73(2)
Be2 O19 1_455 1.627(18)
Be2 O26 1_455 1.629(18)
Be2 O22 . 1.638(18)
Be2 O30 . 1.641(18)
Be2 K3 1_455 3.51(2)
Be2 K2 1_545 3.55(3)
Be2 K1 . 3.57(2)
Be2 K2 . 3.72(3)
Be2 K1 1_455 3.73(2)
Be2 K3 1_445 3.76(2)
O1 Si2 . 1.599(14)
O1 Si1 . 1.601(14)
O2 O4 . 0.67(4)
O2 Si1 . 1.608(16)
O2 Si6 . 1.621(16)
O3 Si1 . 1.594(15)
O3 Be1 1_565 1.637(18)
O3 K 1_465 2.69(2)
O4 Si1 . 1.621(16)
O4 Si6 . 1.624(16)
O4 K 1_465 3.27(3)
O5 Si5 . 1.603(15)
O5 Si10 1_655 1.649(15)
O5 K . 3.01(2)
O6 Si8 . 1.596(17)
O6 Si2 . 1.608(17)
O7 Si3 . 1.611(14)
O7 Si2 . 1.618(14)
O8 Si3 1_565 1.617(15)
O8 Si1 . 1.637(15)
O9 Si6 1_645 1.609(16)
O9 Si3 . 1.624(16)
O9 K . 3.32(3)
O10 Si3 . 1.597(15)
O10 K . 2.90(2)
O11 Si9 . 1.591(15)
O11 K . 2.97(2)
O12 Si10 . 1.608(16)
O13 Si5 . 1.606(15)
O13 Si9 . 1.646(14)
O13 K . 2.91(2)
O14 Si10 . 1.634(14)
O14 Si9 . 1.653(14)
O15 Si9 . 1.610(13)
O15 Si12 1_546 1.610(14)
O16 Si12 . 1.629(15)
O16 Si4 . 1.637(15)
O16 K1 . 3.03(2)
O17 K3 . 2.65(3)
O17 K1 . 3.00(3)
O18 Si4 . 1.631(15)
O18 Si5 1_554 1.635(15)
O19 Si4 . 1.599(15)
O19 Be2 1_655 1.627(18)
O19 K3 1_545 2.73(2)
O19 K2 1_645 2.84(3)
O20 Si12 . 1.623(14)
O20 Si10 1_554 1.627(14)
O21 Si7 . 1.602(13)
O21 Si2 . 1.615(16)
O22 Si7 . 1.601(15)
O22 K2 1_545 2.90(3)
O22 K1 . 2.92(2)
O23 Si6 1_545 1.612(16)
O23 Si7 . 1.622(16)
O23 K2 1_545 2.78(3)
O23 K3 1_445 3.21(3)
O24 Si7 1_655 1.55(3)
O24 Si8 . 1.650(18)
O25 Si6 1_655 1.586(15)
O25 Si8 . 1.636(15)
O25 K3 . 2.80(2)
O25 K2 1_655 3.15(3)
O26 Si8 . 1.592(16)
O26 Be2 1_655 1.629(18)
O26 K1 . 2.62(2)
O26 K3 . 2.94(3)
O27 Si12 . 1.610(13)
O27 Si11 . 1.619(13)
O27 K1 . 2.98(2)
O28 Si11 . 1.610(15)
O28 Si4 1_455 1.619(15)
O29 Si5 1_464 1.600(14)
O29 Si11 . 1.616(13)
O29 K2 . 3.13(2)
O29 K3 1_455 3.27(2)
O30 Si11 . 1.595(15)
O30 K2 . 2.68(2)
O30 K3 1_455 2.83(2)
O30 K1 . 2.93(2)
OW1 K . 2.90(6)
OW2 C3 . 1.89(6)
OW3 K . 3.04(4)
OW4 K . 2.74(3)
OW5 K1 . 2.77(4)
OW5 K2 . 3.01(5)
OW5 K3 . 3.42(4)
Si1 K 1_465 3.731(12)
Si3 O8 1_545 1.617(15)
Si3 K . 3.776(12)
Si4 O28 1_655 1.619(15)
Si4 K3 1_545 3.727(13)
Si5 O29 1_646 1.600(14)
Si5 O18 1_556 1.635(15)
Si5 K . 3.639(12)
Si6 O25 1_455 1.586(15)
Si6 O9 1_465 1.609(16)
Si6 O23 1_565 1.612(16)
Si6 K2 . 3.624(13)
Si6 K3 1_455 3.729(13)
Si7 O24 1_455 1.55(3)
Si7 K2 1_545 3.517(15)
Si7 K1 . 3.882(11)
Si8 K3 . 3.515(15)
Si8 K1 . 3.617(13)
Si9 K . 3.545(12)
Si10 O20 1_556 1.627(14)
Si10 O5 1_455 1.649(15)
Si10 K 1_455 3.938(13)
Si12 O15 1_564 1.610(14)
Si12 K1 . 3.723(12)
Si11 K2 . 3.487(15)
Si11 K1 . 3.537(11)
Si11 K3 1_455 3.676(12)
K O3 1_645 2.69(2)
K O4 1_645 3.27(3)
K1 Be2 1_655 3.73(2)
K2 K3 1_455 1.45(2)
K2 C2 . 1.72(4)
K2 C1 . 2.58(5)
K2 O23 1_565 2.78(3)
K2 O19 1_465 2.84(3)
K2 O22 1_565 2.90(3)
K2 O25 1_455 3.15(3)
K2 Si7 1_565 3.517(15)
C1 K3 1_455 1.60(5)
C2 K3 1_455 3.05(4)
C3 C4 . 1.53(4)
K3 K2 1_655 1.45(2)
K3 C1 1_655 1.60(5)
K3 O19 1_565 2.73(2)
K3 O30 1_655 2.83(2)
K3 C2 1_655 3.05(4)
K3 O23 1_665 3.21(3)
K3 O29 1_655 3.27(2)
K3 Be2 1_655 3.51(2)
